data_7246807
loop_
_publ_author_name
'Nandakumar, Vandana'
'Sundarasamy, Amsaveni'
'Adhigaman , Kaviyarasu'
'Ramasamy, Sentamil Selvi'
'Paulpandi, Manickam'
'Kodiveri Muthukaliannan, Gothandam'
'Narayanasamy, Arul'
'THANGARAJ, SURESH'

_publ_section_title
;
 ANTI PROLIFERATIVE ACTIVITY OF NITROQUINOLONE FUSED ACYLHYDRAZONES AS
 NON-SMALL CELL HUMAN LUNG CANCER AGENTS
;
_journal_name_full 'RSC Medicinal Chemistry'
_journal_paper_doi 10.1039/D3MD00165B
_journal_year 2023
_chemical_formula_sum 'C15 H14 N4 O4'
_chemical_formula_weight 314.30
_space_group_crystal_system triclinic
_space_group_IT_number 2
_space_group_name_Hall '-P 1'
_space_group_name_H-M_alt 'P -1'
_atom_sites_solution_hydrogens geom
_audit_creation_method SHELXL-2018/3
_audit_update_record
;
2023-02-14 deposited with the CCDC.	2023-05-17 downloaded from the CCDC.
;
_cell_angle_alpha 78.333(5)
_cell_angle_beta 79.157(5)
_cell_angle_gamma 86.414(5)
_cell_formula_units_Z 4
_cell_length_a 10.1696(15)
_cell_length_b 10.2024(16)
_cell_length_c 14.523(2)
_cell_measurement_temperature 298(2)
_cell_volume 1448.9(4)
_computing_structure_refinement 'SHELXL-2018/3 (Sheldrick, 2018)'
_computing_structure_solution 'SHELXT 2014/5 (Sheldrick, 2014)'
_diffrn_ambient_temperature 298(2)
_diffrn_measured_fraction_theta_full 0.989
_diffrn_measured_fraction_theta_max 0.988
_diffrn_radiation_type MoK\a
_diffrn_radiation_wavelength 0.71073
_diffrn_reflns_av_R_equivalents 0.0301
_diffrn_reflns_av_unetI/netI 0.0234
_diffrn_reflns_Laue_measured_fraction_full 0.989
_diffrn_reflns_Laue_measured_fraction_max 0.988
_diffrn_reflns_limit_h_max 14
_diffrn_reflns_limit_h_min -14
_diffrn_reflns_limit_k_max 14
_diffrn_reflns_limit_k_min -14
_diffrn_reflns_limit_l_max 20
_diffrn_reflns_limit_l_min -20
_diffrn_reflns_number 44289
_diffrn_reflns_point_group_measured_fraction_full 0.989
_diffrn_reflns_point_group_measured_fraction_max 0.988
_diffrn_reflns_theta_full 25.242
_diffrn_reflns_theta_max 30.109
_diffrn_reflns_theta_min 2.039
_exptl_absorpt_coefficient_mu 0.108
_exptl_crystal_density_diffrn 1.441
_exptl_crystal_F_000 656
_refine_diff_density_max 0.997
_refine_diff_density_min -0.768
_refine_diff_density_rms 0.045
_refine_ls_extinction_method none
_refine_ls_goodness_of_fit_ref 1.045
_refine_ls_hydrogen_treatment constr
_refine_ls_matrix_type full
_refine_ls_number_parameters 417
_refine_ls_number_reflns 8433
_refine_ls_number_restraints 0
_refine_ls_restrained_S_all 1.045
_refine_ls_R_factor_all 0.1034
_refine_ls_R_factor_gt 0.0761
_refine_ls_shift/su_max 0.001
_refine_ls_shift/su_mean 0.000
_refine_ls_structure_factor_coef Fsqd
_refine_ls_weighting_details 'w=1/[\s^2^(Fo^2^)+(0.1125P)^2^+0.5769P] where P=(Fo^2^+2Fc^2^)/3'
_refine_ls_weighting_scheme calc
_refine_ls_wR_factor_gt 0.2132
_refine_ls_wR_factor_ref 0.2400
_reflns_Friedel_coverage 0.000
_reflns_number_gt 5867
_reflns_number_total 8433
_reflns_threshold_expression 'I > 2\s(I)'
_cod_data_source_file d3md00165b2.cif
_cod_data_source_block BU_VANTHANA_MQFAH_02122021_0m
_cod_database_code 7246807
_shelx_shelxl_version_number 2018/3
_shelx_space_group_comment
;
The symmetry employed for this shelxl refinement is uniquely defined
by the following loop, which should always be used as a source of
symmetry information in preference to the above space-group names.
They are only intended as comments.
;

loop_
_space_group_symop_operation_xyz
'x, y, z'
'-x, -y, -z'

loop_
_atom_site_label
_atom_site_type_symbol
_atom_site_fract_x
_atom_site_fract_y
_atom_site_fract_z
_atom_site_U_iso_or_equiv
_atom_site_adp_type
_atom_site_occupancy
_atom_site_site_symmetry_order
_atom_site_calc_flag
_atom_site_refinement_flags_posn
_atom_site_refinement_flags_adp
_atom_site_refinement_flags_occupancy
_atom_site_disorder_assembly
_atom_site_disorder_group
O1 O 0.8367(3) 0.7527(3) 0.05932(14) 0.0970(7) Uani 1 1 d . . . . .
O2 O 0.7353(2) 0.5853(2) 0.15323(14) 0.0931(7) Uani 1 1 d . . . . .
O3 O 0.9646(2) 0.75057(19) 0.69158(13) 0.0857(6) Uani 1 1 d . . . . .
O4 O 0.81578(16) 0.44227(15) 0.80812(11) 0.0583(4) Uani 1 1 d . . . . .
O5 O 0.2580(3) -0.0893(3) 0.94864(18) 0.1188(9) Uani 1 1 d . . . . .
O6 O 0.1591(3) -0.1743(3) 0.85705(18) 0.1168(9) Uani 1 1 d . . . . .
O7 O 0.5336(3) 0.3745(2) 0.30986(15) 0.0999(8) Uani 1 1 d . . . . .
O8 O 0.36715(17) 0.18906(17) 0.18758(12) 0.0671(4) Uani 1 1 d . . . . .
N1 N 0.8109(2) 0.6798(2) 0.13791(14) 0.0676(5) Uani 1 1 d . . . . .
N2 N 0.74155(19) 0.53848(19) 0.33662(13) 0.0591(5) Uani 1 1 d . . . . .
H2A H 0.717666 0.502566 0.293822 0.071 Uiso 1 1 calc R U . . .
N3 N 0.90716(16) 0.65763(16) 0.54118(12) 0.0479(4) Uani 1 1 d . . . . .
N4 N 0.87628(18) 0.59181(17) 0.63445(12) 0.0525(4) Uani 1 1 d . . . . .
H4 H 0.834231 0.517829 0.648329 0.063 Uiso 1 1 calc R U . . .
N5 N 0.2391(3) -0.0965(3) 0.86896(19) 0.0863(7) Uani 1 1 d . . . . .
N6 N 0.2122(2) -0.0930(2) 0.67028(16) 0.0734(6) Uani 1 1 d . . . . .
H6 H 0.146893 -0.128914 0.712716 0.088 Uiso 1 1 calc R U . . .
N7 N 0.41701(18) 0.18546(17) 0.45682(13) 0.0529(4) Uani 1 1 d . . . . .
N8 N 0.39973(18) 0.19619(18) 0.36444(13) 0.0554(4) Uani 1 1 d . . . . .
H8 H 0.347013 0.143235 0.350669 0.066 Uiso 1 1 calc R U . . .
C1 C 0.8705(2) 0.7072(2) 0.21453(15) 0.0528(4) Uani 1 1 d . . . . .
C2 C 0.9623(2) 0.8097(2) 0.19000(16) 0.0566(5) Uani 1 1 d . . . . .
H2 H 0.982571 0.854272 0.126737 0.068 Uiso 1 1 calc R U . . .
C3 C 1.0235(2) 0.8465(2) 0.25729(16) 0.0541(5) Uani 1 1 d . . . . .
C4 C 1.1224(3) 0.9575(3) 0.2307(2) 0.0742(7) Uani 1 1 d . . . . .
H4A H 1.192673 0.935291 0.267438 0.111 Uiso 1 1 calc R U . . .
H4B H 1.077675 1.039197 0.243851 0.111 Uiso 1 1 calc R U . . .
H4C H 1.159829 0.968947 0.163870 0.111 Uiso 1 1 calc R U . . .
C5 C 0.9879(2) 0.77758(19) 0.35134(15) 0.0503(4) Uani 1 1 d . . . . .
H5 H 1.028558 0.800391 0.397962 0.060 Uiso 1 1 calc R U . . .
C6 C 0.89496(18) 0.67688(18) 0.37875(13) 0.0444(4) Uani 1 1 d . . . . .
C7 C 0.83236(19) 0.63693(19) 0.30909(14) 0.0469(4) Uani 1 1 d . . . . .
C8 C 0.6852(4) 0.4934(4) 0.4334(2) 0.1167(15) Uani 1 1 d . . . . .
H8A H 0.654581 0.403155 0.440379 0.140 Uiso 1 1 calc R U . . .
H8AB H 0.606903 0.549406 0.449105 0.140 Uiso 1 1 calc R U . . .
C9 C 0.7691(3) 0.4920(3) 0.50167(17) 0.0668(6) Uani 1 1 d . . . . .
H9A H 0.824055 0.410541 0.505478 0.080 Uiso 1 1 calc R U . . .
H9AB H 0.713283 0.490144 0.563896 0.080 Uiso 1 1 calc R U . . .
C10 C 0.85887(19) 0.60976(18) 0.47922(14) 0.0462(4) Uani 1 1 d . . . . .
C11 C 0.9123(2) 0.6438(2) 0.70470(15) 0.0522(4) Uani 1 1 d . . . . .
C12 C 0.8796(2) 0.5592(2) 0.79977(14) 0.0522(4) Uani 1 1 d . . . . .
C13 C 0.9019(3) 0.5733(3) 0.88505(17) 0.0731(7) Uani 1 1 d . . . . .
H13 H 0.943189 0.644493 0.898221 0.088 Uiso 1 1 calc R U . . .
C14 C 0.8504(3) 0.4588(3) 0.95120(18) 0.0763(7) Uani 1 1 d . . . . .
H14 H 0.851541 0.439894 1.016439 0.092 Uiso 1 1 calc R U . . .
C15 C 0.8003(3) 0.3838(3) 0.90274(17) 0.0679(6) Uani 1 1 d . . . . .
H15 H 0.759972 0.302116 0.929381 0.082 Uiso 1 1 calc R U . . .
C16 C 0.3145(3) -0.0092(2) 0.78664(18) 0.0656(6) Uani 1 1 d . . . . .
C17 C 0.4027(3) 0.0757(3) 0.80567(18) 0.0674(6) Uani 1 1 d . . . . .
H17 H 0.412195 0.072329 0.868571 0.081 Uiso 1 1 calc R U . . .
C18 C 0.4766(2) 0.1650(2) 0.73364(17) 0.0604(5) Uani 1 1 d . . . . .
C19 C 0.5691(3) 0.2622(3) 0.7537(2) 0.0791(7) Uani 1 1 d . . . . .
H19A H 0.652993 0.262436 0.710344 0.119 Uiso 1 1 calc R U . . .
H19B H 0.584060 0.235450 0.818205 0.119 Uiso 1 1 calc R U . . .
H19C H 0.528879 0.350521 0.745116 0.119 Uiso 1 1 calc R U . . .
C20 C 0.4589(2) 0.1655(2) 0.64122(16) 0.0539(5) Uani 1 1 d . . . . .
H20 H 0.508282 0.224735 0.591442 0.065 Uiso 1 1 calc R U . . .
C21 C 0.3716(2) 0.08237(19) 0.61886(15) 0.0506(4) Uani 1 1 d . . . . .
C22 C 0.2958(2) -0.0118(2) 0.69324(17) 0.0575(5) Uani 1 1 d . . . . .
C23 C 0.2317(4) -0.1187(3) 0.5778(2) 0.1005(11) Uani 1 1 d . . . . .
H23A H 0.153998 -0.163749 0.570644 0.121 Uiso 1 1 calc R U . . .
H23B H 0.308540 -0.179138 0.569155 0.121 Uiso 1 1 calc R U . . .
C24 C 0.2536(3) 0.0034(3) 0.5015(2) 0.0695(6) Uani 1 1 d . . . . .
H24A H 0.168822 0.051433 0.497433 0.083 Uiso 1 1 calc R U . . .
H24B H 0.286806 -0.022701 0.440514 0.083 Uiso 1 1 calc R U . . .
C25 C 0.3513(2) 0.09400(19) 0.52038(16) 0.0513(4) Uani 1 1 d . . . . .
C26 C 0.4660(2) 0.2907(2) 0.29456(16) 0.0574(5) Uani 1 1 d . . . . .
C27 C 0.4494(2) 0.2836(2) 0.19848(16) 0.0563(5) Uani 1 1 d . . . . .
C28 C 0.5035(3) 0.3542(3) 0.11255(19) 0.0751(7) Uani 1 1 d . . . . .
H28 H 0.563891 0.423006 0.100450 0.090 Uiso 1 1 calc R U . . .
C29 C 0.4506(3) 0.3033(3) 0.0446(2) 0.0824(8) Uani 1 1 d . . . . .
H29 H 0.468363 0.332946 -0.021290 0.099 Uiso 1 1 calc R U . . .
C30 C 0.3705(3) 0.2050(3) 0.0923(2) 0.0817(8) Uani 1 1 d . . . . .
H30 H 0.322969 0.153862 0.064094 0.098 Uiso 1 1 calc R U . . .

loop_
_atom_site_aniso_label
_atom_site_aniso_U_11
_atom_site_aniso_U_22
_atom_site_aniso_U_33
_atom_site_aniso_U_23
_atom_site_aniso_U_13
_atom_site_aniso_U_12
O1 0.1213(17) 0.1206(17) 0.0518(10) -0.0064(10) -0.0269(11) -0.0223(14)
O2 0.1091(16) 0.1178(17) 0.0644(11) -0.0271(11) -0.0218(11) -0.0445(13)
O3 0.1207(16) 0.0771(12) 0.0613(10) -0.0169(8) -0.0009(10) -0.0543(11)
O4 0.0678(9) 0.0554(8) 0.0511(8) -0.0048(6) -0.0106(7) -0.0154(7)
O5 0.157(2) 0.1128(19) 0.0666(13) 0.0220(12) -0.0056(14) -0.0229(17)
O6 0.128(2) 0.1097(18) 0.0922(16) 0.0243(14) 0.0010(14) -0.0525(16)
O7 0.1350(19) 0.0953(14) 0.0746(12) 0.0061(10) -0.0328(12) -0.0736(14)
O8 0.0698(10) 0.0721(10) 0.0617(9) -0.0028(8) -0.0209(8) -0.0251(8)
N1 0.0725(12) 0.0857(14) 0.0497(10) -0.0216(10) -0.0137(9) -0.0051(11)
N2 0.0654(11) 0.0622(10) 0.0562(10) -0.0153(8) -0.0168(8) -0.0209(8)
N3 0.0523(8) 0.0449(8) 0.0473(8) -0.0069(6) -0.0113(7) -0.0070(6)
N4 0.0632(10) 0.0486(9) 0.0474(8) -0.0055(7) -0.0132(7) -0.0160(7)
N5 0.0939(17) 0.0734(15) 0.0715(15) 0.0180(11) 0.0018(12) -0.0034(13)
N6 0.0773(13) 0.0578(11) 0.0761(14) -0.0110(10) 0.0146(10) -0.0260(10)
N7 0.0550(9) 0.0481(9) 0.0548(9) -0.0071(7) -0.0084(7) -0.0091(7)
N8 0.0564(9) 0.0536(9) 0.0572(10) -0.0066(8) -0.0124(8) -0.0161(7)
C1 0.0549(11) 0.0583(11) 0.0481(10) -0.0150(8) -0.0114(8) -0.0028(9)
C2 0.0607(12) 0.0559(11) 0.0494(10) -0.0051(9) -0.0056(9) -0.0029(9)
C3 0.0549(11) 0.0456(10) 0.0585(11) -0.0054(8) -0.0052(9) -0.0079(8)
C4 0.0758(16) 0.0612(14) 0.0793(16) 0.0017(12) -0.0068(12) -0.0252(12)
C5 0.0532(10) 0.0455(9) 0.0541(10) -0.0086(8) -0.0130(8) -0.0090(8)
C6 0.0464(9) 0.0403(8) 0.0483(9) -0.0094(7) -0.0111(7) -0.0049(7)
C7 0.0483(9) 0.0456(9) 0.0498(10) -0.0147(8) -0.0103(7) -0.0028(7)
C8 0.156(3) 0.127(3) 0.0723(18) 0.0166(17) -0.039(2) -0.102(3)
C9 0.0783(15) 0.0654(13) 0.0589(12) -0.0035(10) -0.0171(11) -0.0327(11)
C10 0.0477(9) 0.0417(9) 0.0505(10) -0.0070(7) -0.0123(7) -0.0063(7)
C11 0.0544(10) 0.0541(11) 0.0500(10) -0.0153(8) -0.0044(8) -0.0139(8)
C12 0.0531(10) 0.0553(11) 0.0494(10) -0.0137(8) -0.0054(8) -0.0106(8)
C13 0.0863(17) 0.0848(17) 0.0524(12) -0.0199(12) -0.0091(11) -0.0232(14)
C14 0.0859(17) 0.0943(19) 0.0455(11) -0.0078(12) -0.0069(11) -0.0132(14)
C15 0.0749(15) 0.0674(14) 0.0543(12) 0.0010(10) -0.0043(10) -0.0109(11)
C16 0.0673(13) 0.0519(12) 0.0638(13) 0.0080(10) 0.0006(10) 0.0034(10)
C17 0.0690(14) 0.0683(14) 0.0588(13) -0.0004(11) -0.0121(11) 0.0069(11)
C18 0.0580(12) 0.0598(12) 0.0617(12) -0.0074(10) -0.0125(9) 0.0028(9)
C19 0.0764(16) 0.0915(19) 0.0748(17) -0.0161(14) -0.0243(13) -0.0111(14)
C20 0.0527(10) 0.0483(10) 0.0567(11) -0.0056(8) -0.0041(8) -0.0040(8)
C21 0.0492(10) 0.0394(9) 0.0583(11) -0.0070(8) 0.0004(8) -0.0016(7)
C22 0.0578(11) 0.0419(10) 0.0650(13) -0.0053(9) 0.0037(9) -0.0024(8)
C23 0.120(3) 0.089(2) 0.092(2) -0.0288(17) 0.0129(18) -0.0582(19)
C24 0.0667(14) 0.0660(14) 0.0763(15) -0.0133(12) -0.0071(11) -0.0245(11)
C25 0.0481(10) 0.0434(9) 0.0604(11) -0.0113(8) -0.0025(8) -0.0056(7)
C26 0.0598(12) 0.0519(11) 0.0606(12) -0.0017(9) -0.0160(9) -0.0160(9)
C27 0.0540(11) 0.0524(11) 0.0620(12) -0.0012(9) -0.0163(9) -0.0118(8)
C28 0.0799(16) 0.0754(16) 0.0657(14) 0.0050(12) -0.0146(12) -0.0260(13)
C29 0.094(2) 0.094(2) 0.0567(14) -0.0009(13) -0.0178(13) -0.0196(16)
C30 0.0916(19) 0.095(2) 0.0641(15) -0.0071(13) -0.0290(14) -0.0257(16)

loop_
_atom_type_symbol
_atom_type_description
_atom_type_scat_dispersion_real
_atom_type_scat_dispersion_imag
_atom_type_scat_source
C C 0.0033 0.0016 'International Tables Vol C Tables 4.2.6.8 and 6.1.1.4'
H H 0.0000 0.0000 'International Tables Vol C Tables 4.2.6.8 and 6.1.1.4'
N N 0.0061 0.0033 'International Tables Vol C Tables 4.2.6.8 and 6.1.1.4'
O O 0.0106 0.0060 'International Tables Vol C Tables 4.2.6.8 and 6.1.1.4'

loop_
_geom_angle_atom_site_label_1
_geom_angle_atom_site_label_2
_geom_angle_atom_site_label_3
_geom_angle
_geom_angle_site_symmetry_1
_geom_angle_site_symmetry_3
_geom_angle_publ_flag
C15 O4 C12 105.49(18) . . ?
C30 O8 C27 105.85(19) . . ?
O1 N1 O2 121.8(2) . . ?
O1 N1 C1 118.5(2) . . ?
O2 N1 C1 119.7(2) . . ?
C7 N2 C8 121.81(19) . . ?
C7 N2 H2A 119.1 . . ?
C8 N2 H2A 119.1 . . ?
C10 N3 N4 116.52(16) . . ?
C11 N4 N3 119.79(16) . . ?
C11 N4 H4 120.1 . . ?
N3 N4 H4 120.1 . . ?
O5 N5 O6 122.1(3) . . ?
O5 N5 C16 118.1(3) . . ?
O6 N5 C16 119.8(3) . . ?
C22 N6 C23 120.1(2) . . ?
C22 N6 H6 120.0 . . ?
C23 N6 H6 120.0 . . ?
C25 N7 N8 117.15(18) . . ?
C26 N8 N7 119.80(17) . . ?
C26 N8 H8 120.1 . . ?
N7 N8 H8 120.1 . . ?
C2 C1 C7 122.68(19) . . ?
C2 C1 N1 116.2(2) . . ?
C7 C1 N1 121.05(19) . . ?
C3 C2 C1 121.4(2) . . ?
C3 C2 H2 119.3 . . ?
C1 C2 H2 119.3 . . ?
C2 C3 C5 116.90(19) . . ?
C2 C3 C4 121.3(2) . . ?
C5 C3 C4 121.7(2) . . ?
C3 C4 H4A 109.5 . . ?
C3 C4 H4B 109.5 . . ?
H4A C4 H4B 109.5 . . ?
C3 C4 H4C 109.5 . . ?
H4A C4 H4C 109.5 . . ?
H4B C4 H4C 109.5 . . ?
C6 C5 C3 123.31(19) . . ?
C6 C5 H5 118.3 . . ?
C3 C5 H5 118.3 . . ?
C5 C6 C7 120.10(18) . . ?
C5 C6 C10 121.04(17) . . ?
C7 C6 C10 118.86(16) . . ?
N2 C7 C1 124.75(18) . . ?
N2 C7 C6 119.65(18) . . ?
C1 C7 C6 115.59(18) . . ?
N2 C8 C9 117.0(3) . . ?
N2 C8 H8A 108.0 . . ?
C9 C8 H8A 108.0 . . ?
N2 C8 H8AB 108.0 . . ?
C9 C8 H8AB 108.0 . . ?
H8A C8 H8AB 107.3 . . ?
C8 C9 C10 113.8(2) . . ?
C8 C9 H9A 108.8 . . ?
C10 C9 H9A 108.8 . . ?
C8 C9 H9AB 108.8 . . ?
C10 C9 H9AB 108.8 . . ?
H9A C9 H9AB 107.7 . . ?
N3 C10 C6 116.94(17) . . ?
N3 C10 C9 125.28(19) . . ?
C6 C10 C9 117.78(17) . . ?
O3 C11 N4 123.9(2) . . ?
O3 C11 C12 122.29(19) . . ?
N4 C11 C12 113.76(17) . . ?
C13 C12 O4 110.3(2) . . ?
C13 C12 C11 131.7(2) . . ?
O4 C12 C11 118.08(17) . . ?
C12 C13 C14 106.5(2) . . ?
C12 C13 H13 126.8 . . ?
C14 C13 H13 126.8 . . ?
C15 C14 C13 106.9(2) . . ?
C15 C14 H14 126.6 . . ?
C13 C14 H14 126.6 . . ?
C14 C15 O4 110.9(2) . . ?
C14 C15 H15 124.6 . . ?
O4 C15 H15 124.6 . . ?
C17 C16 C22 122.8(2) . . ?
C17 C16 N5 116.5(3) . . ?
C22 C16 N5 120.7(3) . . ?
C18 C17 C16 121.5(2) . . ?
C18 C17 H17 119.2 . . ?
C16 C17 H17 119.2 . . ?
C17 C18 C20 116.8(2) . . ?
C17 C18 C19 122.1(2) . . ?
C20 C18 C19 121.1(2) . . ?
C18 C19 H19A 109.5 . . ?
C18 C19 H19B 109.5 . . ?
H19A C19 H19B 109.5 . . ?
C18 C19 H19C 109.5 . . ?
H19A C19 H19C 109.5 . . ?
H19B C19 H19C 109.5 . . ?
C18 C20 C21 123.6(2) . . ?
C18 C20 H20 118.2 . . ?
C21 C20 H20 118.2 . . ?
C20 C21 C22 119.8(2) . . ?
C20 C21 C25 120.82(18) . . ?
C22 C21 C25 119.3(2) . . ?
N6 C22 C16 125.4(2) . . ?
N6 C22 C21 119.2(2) . . ?
C16 C22 C21 115.4(2) . . ?
N6 C23 C24 113.9(3) . . ?
N6 C23 H23A 108.8 . . ?
C24 C23 H23A 108.8 . . ?
N6 C23 H23B 108.8 . . ?
C24 C23 H23B 108.8 . . ?
H23A C23 H23B 107.7 . . ?
C23 C24 C25 111.8(2) . . ?
C23 C24 H24A 109.3 . . ?
C25 C24 H24A 109.3 . . ?
C23 C24 H24B 109.3 . . ?
C25 C24 H24B 109.3 . . ?
H24A C24 H24B 107.9 . . ?
N7 C25 C21 116.72(18) . . ?
N7 C25 C24 125.1(2) . . ?
C21 C25 C24 118.12(19) . . ?
O7 C26 N8 123.5(2) . . ?
O7 C26 C27 122.0(2) . . ?
N8 C26 C27 114.50(18) . . ?
C28 C27 O8 110.0(2) . . ?
C28 C27 C26 131.6(2) . . ?
O8 C27 C26 118.40(19) . . ?
C27 C28 C29 106.3(2) . . ?
C27 C28 H28 126.8 . . ?
C29 C28 H28 126.8 . . ?
C30 C29 C28 107.0(2) . . ?
C30 C29 H29 126.5 . . ?
C28 C29 H29 126.5 . . ?
C29 C30 O8 110.8(2) . . ?
C29 C30 H30 124.6 . . ?
O8 C30 H30 124.6 . . ?

loop_
_geom_bond_atom_site_label_1
_geom_bond_atom_site_label_2
_geom_bond_distance
_geom_bond_site_symmetry_2
_geom_bond_publ_flag
O1 N1 1.222(3) . ?
O2 N1 1.229(3) . ?
O3 C11 1.207(2) . ?
O4 C15 1.367(3) . ?
O4 C12 1.367(2) . ?
O5 N5 1.225(4) . ?
O6 N5 1.229(4) . ?
O7 C26 1.209(3) . ?
O8 C30 1.355(3) . ?
O8 C27 1.367(3) . ?
N1 C1 1.444(3) . ?
N2 C7 1.355(3) . ?
N2 C8 1.408(4) . ?
N2 H2A 0.8600 . ?
N3 C10 1.290(2) . ?
N3 N4 1.372(2) . ?
N4 C11 1.356(3) . ?
N4 H4 0.8600 . ?
N5 C16 1.456(3) . ?
N6 C22 1.352(3) . ?
N6 C23 1.396(4) . ?
N6 H6 0.8600 . ?
N7 C25 1.291(3) . ?
N7 N8 1.367(3) . ?
N8 C26 1.357(3) . ?
N8 H8 0.8600 . ?
C1 C2 1.392(3) . ?
C1 C7 1.409(3) . ?
C2 C3 1.375(3) . ?
C2 H2 0.9300 . ?
C3 C5 1.396(3) . ?
C3 C4 1.504(3) . ?
C4 H4A 0.9600 . ?
C4 H4B 0.9600 . ?
C4 H4C 0.9600 . ?
C5 C6 1.386(3) . ?
C5 H5 0.9300 . ?
C6 C7 1.427(3) . ?
C6 C10 1.469(3) . ?
C8 C9 1.423(4) . ?
C8 H8A 0.9700 . ?
C8 H8AB 0.9700 . ?
C9 C10 1.500(3) . ?
C9 H9A 0.9700 . ?
C9 H9AB 0.9700 . ?
C11 C12 1.464(3) . ?
C12 C13 1.337(3) . ?
C13 C14 1.413(4) . ?
C13 H13 0.9300 . ?
C14 C15 1.320(4) . ?
C14 H14 0.9300 . ?
C15 H15 0.9300 . ?
C16 C17 1.386(4) . ?
C16 C22 1.410(4) . ?
C17 C18 1.376(3) . ?
C17 H17 0.9300 . ?
C18 C20 1.387(3) . ?
C18 C19 1.513(4) . ?
C19 H19A 0.9600 . ?
C19 H19B 0.9600 . ?
C19 H19C 0.9600 . ?
C20 C21 1.388(3) . ?
C20 H20 0.9300 . ?
C21 C22 1.430(3) . ?
C21 C25 1.464(3) . ?
C23 C24 1.488(4) . ?
C23 H23A 0.9700 . ?
C23 H23B 0.9700 . ?
C24 C25 1.496(3) . ?
C24 H24A 0.9700 . ?
C24 H24B 0.9700 . ?
C26 C27 1.453(3) . ?
C27 C28 1.344(3) . ?
C28 C29 1.405(4) . ?
C28 H28 0.9300 . ?
C29 C30 1.326(4) . ?
C29 H29 0.9300 . ?
C30 H30 0.9300 . ?

loop_
_geom_torsion_atom_site_label_1
_geom_torsion_atom_site_label_2
_geom_torsion_atom_site_label_3
_geom_torsion_atom_site_label_4
_geom_torsion
_geom_torsion_site_symmetry_1
_geom_torsion_site_symmetry_2
_geom_torsion_site_symmetry_3
_geom_torsion_site_symmetry_4
_geom_torsion_publ_flag
C10 N3 N4 C11 -173.50(18) . . . . ?
C25 N7 N8 C26 179.88(19) . . . . ?
O1 N1 C1 C2 -5.0(3) . . . . ?
O2 N1 C1 C2 175.6(2) . . . . ?
O1 N1 C1 C7 172.4(2) . . . . ?
O2 N1 C1 C7 -7.0(3) . . . . ?
C7 C1 C2 C3 1.4(3) . . . . ?
N1 C1 C2 C3 178.8(2) . . . . ?
C1 C2 C3 C5 -0.9(3) . . . . ?
C1 C2 C3 C4 -179.8(2) . . . . ?
C2 C3 C5 C6 -0.4(3) . . . . ?
C4 C3 C5 C6 178.5(2) . . . . ?
C3 C5 C6 C7 1.3(3) . . . . ?
C3 C5 C6 C10 -178.55(19) . . . . ?
C8 N2 C7 C1 -165.3(3) . . . . ?
C8 N2 C7 C6 13.8(4) . . . . ?
C2 C1 C7 N2 178.6(2) . . . . ?
N1 C1 C7 N2 1.3(3) . . . . ?
C2 C1 C7 C6 -0.5(3) . . . . ?
N1 C1 C7 C6 -177.74(18) . . . . ?
C5 C6 C7 N2 -179.93(18) . . . . ?
C10 C6 C7 N2 -0.1(3) . . . . ?
C5 C6 C7 C1 -0.8(3) . . . . ?
C10 C6 C7 C1 179.05(17) . . . . ?
C7 N2 C8 C9 -34.5(5) . . . . ?
N2 C8 C9 C10 38.7(5) . . . . ?
N4 N3 C10 C6 -178.06(16) . . . . ?
N4 N3 C10 C9 2.1(3) . . . . ?
C5 C6 C10 N3 6.7(3) . . . . ?
C7 C6 C10 N3 -173.19(17) . . . . ?
C5 C6 C10 C9 -173.5(2) . . . . ?
C7 C6 C10 C9 6.7(3) . . . . ?
C8 C9 C10 N3 154.2(3) . . . . ?
C8 C9 C10 C6 -25.6(4) . . . . ?
N3 N4 C11 O3 4.3(3) . . . . ?
N3 N4 C11 C12 -176.71(17) . . . . ?
C15 O4 C12 C13 -0.4(3) . . . . ?
C15 O4 C12 C11 179.0(2) . . . . ?
O3 C11 C12 C13 -3.2(4) . . . . ?
N4 C11 C12 C13 177.9(3) . . . . ?
O3 C11 C12 O4 177.6(2) . . . . ?
N4 C11 C12 O4 -1.4(3) . . . . ?
O4 C12 C13 C14 0.4(3) . . . . ?
C11 C12 C13 C14 -178.9(2) . . . . ?
C12 C13 C14 C15 -0.3(3) . . . . ?
C13 C14 C15 O4 0.0(3) . . . . ?
C12 O4 C15 C14 0.3(3) . . . . ?
O5 N5 C16 C17 0.1(4) . . . . ?
O6 N5 C16 C17 -180.0(3) . . . . ?
O5 N5 C16 C22 -179.2(3) . . . . ?
O6 N5 C16 C22 0.7(4) . . . . ?
C22 C16 C17 C18 1.0(4) . . . . ?
N5 C16 C17 C18 -178.3(2) . . . . ?
C16 C17 C18 C20 -0.3(3) . . . . ?
C16 C17 C18 C19 177.5(2) . . . . ?
C17 C18 C20 C21 0.3(3) . . . . ?
C19 C18 C20 C21 -177.4(2) . . . . ?
C18 C20 C21 C22 -1.1(3) . . . . ?
C18 C20 C21 C25 175.99(19) . . . . ?
C23 N6 C22 C16 -159.3(3) . . . . ?
C23 N6 C22 C21 21.8(4) . . . . ?
C17 C16 C22 N6 179.4(2) . . . . ?
N5 C16 C22 N6 -1.3(4) . . . . ?
C17 C16 C22 C21 -1.7(3) . . . . ?
N5 C16 C22 C21 177.6(2) . . . . ?
C20 C21 C22 N6 -179.3(2) . . . . ?
C25 C21 C22 N6 3.5(3) . . . . ?
C20 C21 C22 C16 1.7(3) . . . . ?
C25 C21 C22 C16 -175.46(18) . . . . ?
C22 N6 C23 C24 -47.6(4) . . . . ?
N6 C23 C24 C25 45.7(4) . . . . ?
N8 N7 C25 C21 179.35(17) . . . . ?
N8 N7 C25 C24 -2.9(3) . . . . ?
C20 C21 C25 N7 -0.7(3) . . . . ?
C22 C21 C25 N7 176.39(18) . . . . ?
C20 C21 C25 C24 -178.7(2) . . . . ?
C22 C21 C25 C24 -1.6(3) . . . . ?
C23 C24 C25 N7 159.9(2) . . . . ?
C23 C24 C25 C21 -22.4(3) . . . . ?
N7 N8 C26 O7 -5.7(4) . . . . ?
N7 N8 C26 C27 174.34(18) . . . . ?
C30 O8 C27 C28 -1.0(3) . . . . ?
C30 O8 C27 C26 -180.0(2) . . . . ?
O7 C26 C27 C28 3.8(5) . . . . ?
N8 C26 C27 C28 -176.3(3) . . . . ?
O7 C26 C27 O8 -177.5(2) . . . . ?
N8 C26 C27 O8 2.5(3) . . . . ?
O8 C27 C28 C29 1.2(3) . . . . ?
C26 C27 C28 C29 -180.0(3) . . . . ?
C27 C28 C29 C30 -1.0(4) . . . . ?
C28 C29 C30 O8 0.4(4) . . . . ?
C27 O8 C30 C29 0.3(3) . . . . ?
